data_7160819
loop_
_publ_author_name
'Solodyankina, Olga V.'
'Baykova, Svetlana O.'
'Baykov, Sergey V.'
'Togyzbayeva, Nurila'
'Zhussupova, Leilya'
'Novikov, Mikhail S.'
'Turmanov, Rakhymzhan'
'Boyarskiy, Vadim P.'

_publ_section_title
;
 Access to 4-(pyridin-2-yloxy)-1,2,4-thiadiazol-5(4<i>H</i>)-ones
 <i>via</i> an amidoxime O-heteroarylation/cyclization reaction sequence.
;
_journal_issue 45
_journal_name_full 'Organic &amp; biomolecular chemistry'
_journal_page_first 10398
_journal_page_last 10407
_journal_paper_doi 10.1039/d5ob01387a
_journal_volume 23
_journal_year 2025
_chemical_formula_moiety 'C13 H8 Cl N3 O2 S'
_chemical_formula_sum 'C13 H8 Cl N3 O2 S'
_chemical_formula_weight 305.73
_chemical_name_systematic 3-(3-chlorophenyl)-4-(pyridin-2-yloxy)-1,2,4-thiadiazol-5(4H)-one
_space_group_crystal_system monoclinic
_space_group_IT_number 13
_space_group_name_Hall '-P 2yac'
_space_group_name_H-M_alt 'P 1 2/n 1'
_atom_sites_solution_hydrogens mixed
_atom_sites_solution_primary dual
_audit_creation_date 2025-06-17
_audit_creation_method
;
Olex2 1.3
(compiled 2020.11.12 svn.r5f609507 for OlexSys, GUI svn.r6408)
;
_audit_update_record
;
2025-07-21 deposited with the CCDC.	2025-10-27 downloaded from the CCDC.
;
_cell_angle_alpha 90
_cell_angle_beta 114.245(5)
_cell_angle_gamma 90
_cell_formula_units_Z 4
_cell_length_a 27.1298(12)
_cell_length_b 6.4573(2)
_cell_length_c 8.0989(3)
_cell_measurement_reflns_used 6586
_cell_measurement_temperature 100(2)
_cell_measurement_theta_max 77.3360
_cell_measurement_theta_min 3.5690
_cell_volume 1293.67(10)
_computing_cell_refinement 'CrysAlisPro 1.171.43.136a (Rigaku OD, 2024)'
_computing_data_collection 'CrysAlisPro system (CCD 43.136a 64-bit (release 23-08-2024))'
_computing_data_reduction 'CrysAlisPro 1.171.43.136a (Rigaku OD, 2024)'
_computing_molecular_graphics 'Olex2 1.3 (Dolomanov et al., 2009)'
_computing_publication_material 'Olex2 1.3 (Dolomanov et al., 2009)'
_computing_structure_refinement 'SHELXL 2018/3 (Sheldrick, 2015)'
_computing_structure_solution 'SHELXT 2018/2 (Sheldrick, 2018)'
_diffrn_ambient_environment N~2~
_diffrn_ambient_temperature 100(2)
_diffrn_detector 'Hybrid Pixel Array Detector'
_diffrn_detector_area_resol_mean 10.0000
_diffrn_detector_type HyPix
_diffrn_measured_fraction_theta_full 1.000
_diffrn_measured_fraction_theta_max 0.954
_diffrn_measurement_details
;
List of Runs (angles in degrees, time in seconds):

  # Type    Start    End  Width  t~exp~   \w     \q     \k     \f   Frames
#--------------------------------------------------------------------------
  1  \w    -23.00  24.00   1.00    2.00    --  -47.14  52.00 142.00   47
  2  \w    -95.00 -44.00   1.00    2.00    --  -47.14 -52.00  -2.00   51
  3  \w     17.00  52.00   1.00    2.00    --   47.14 -52.00  -2.00   35
  4  \w     36.00 119.00   1.00    2.00    --   47.14  52.00 142.00   83
  5  \w   -176.00 -93.00   1.00    8.00    -- -106.00 -52.00  -2.00   83
  6  \w    -59.00 -34.00   1.00    8.00    -- -106.00  52.00 142.00   25
  7  \w    115.00 140.00   1.00    8.00    --  113.25  52.00 142.00   25
  8  \w    -40.00  26.00   1.00    2.00    --  -47.14  37.00 -60.00   66
  9  \w    -25.00  23.00   1.00    2.00    --  -47.14  19.00 -60.00   48
 10  \w     60.00  85.00   1.00    2.00    --   47.14  19.00   0.00   25
 11  \w    -26.00  13.00   1.00    2.00    --   47.14 -19.00   0.00   39
 12  \w    -70.00 -34.00   1.00    8.00    -- -106.00  61.00 -90.00   36
 13  \w    -92.00 -41.00   1.00    8.00    -- -106.00  77.00  60.00   51
 14  \w    -71.00 -35.00   1.00    8.00    -- -106.00  77.00-180.00   36
 15  \w   -149.00 -95.00   1.00    8.00    -- -106.00 -45.00 -90.00   54
 16  \w    -63.00 -36.00   1.00    8.00    -- -106.00  61.00 -30.00   27
 17  \w    -69.00 -36.00   1.00    8.00    -- -106.00  61.00-120.00   33
 18  \w    -69.00 -41.00   1.00    8.00    -- -106.00  61.00 120.00   28
 19  \w    -63.00 -37.00   1.00    8.00    -- -106.00  61.00 -60.00   26
 20  \w   -176.00 -92.00   1.00    8.00    -- -106.00 -61.00  90.00   84
 21  \w    -71.00 -46.00   1.00    8.00    -- -106.00  61.00-180.00   25
 22  \w    102.00 163.00   1.00    8.00    --  113.25  30.00-180.00   61
 23  \w     43.00  94.00   1.00    8.00    --  113.25 -77.00-120.00   51
 24  \w     42.00  67.00   1.00    8.00    --  113.25 -61.00  30.00   25
 25  \w     45.00  70.00   1.00    8.00    --  113.25 -61.00 -30.00   25
 26  \w     43.00  68.00   1.00    8.00    --  113.25 -61.00-120.00   25
 27  \w     44.00 107.00   1.00    8.00    --  113.25-125.00-180.00   63
 28  \w    104.00 165.00   1.00    8.00    --  113.25  30.00  90.00   61
 29  \w    111.00 136.00   1.00    8.00    --  113.25  45.00-120.00   25
 30  \w    102.00 162.00   1.00    8.00    --  113.25  77.00-180.00   60
 31  \w     42.00  67.00   1.00    8.00    --  113.25 -61.00   0.00   25
;
_diffrn_measurement_device 'four-circle diffractometer'
_diffrn_measurement_device_type 'XtaLAB Synergy, Single source at home/near, HyPix'
_diffrn_measurement_method '\w scans'
_diffrn_orient_matrix_type 'CrysAlisPro convention (1999,Acta A55,543-557)'
_diffrn_orient_matrix_UB_11 -0.0566526000
_diffrn_orient_matrix_UB_12 0.0530830000
_diffrn_orient_matrix_UB_13 -0.0113020000
_diffrn_orient_matrix_UB_21 -0.0098287000
_diffrn_orient_matrix_UB_22 0.1419185000
_diffrn_orient_matrix_UB_23 -0.1634463000
_diffrn_orient_matrix_UB_31 -0.0239157000
_diffrn_orient_matrix_UB_32 -0.1842933000
_diffrn_orient_matrix_UB_33 -0.1291718000
_diffrn_radiation_monochromator mirror
_diffrn_radiation_probe x-ray
_diffrn_radiation_type 'Cu K\a'
_diffrn_radiation_wavelength 1.54184
_diffrn_reflns_av_R_equivalents 0.0397
_diffrn_reflns_av_unetI/netI 0.0247
_diffrn_reflns_Laue_measured_fraction_full 1.000
_diffrn_reflns_Laue_measured_fraction_max 0.954
_diffrn_reflns_limit_h_max 34
_diffrn_reflns_limit_h_min -33
_diffrn_reflns_limit_k_max 7
_diffrn_reflns_limit_k_min -8
_diffrn_reflns_limit_l_max 10
_diffrn_reflns_limit_l_min -10
_diffrn_reflns_number 10275
_diffrn_reflns_point_group_measured_fraction_full 1.000
_diffrn_reflns_point_group_measured_fraction_max 0.954
_diffrn_reflns_theta_full 67.684
_diffrn_reflns_theta_max 80.402
_diffrn_reflns_theta_min 3.574
_diffrn_source 'micro-focus sealed X-ray tube'
_diffrn_source_type 'PhotonJet (Cu) X-ray Source'
_exptl_absorpt_coefficient_mu 4.178
_exptl_absorpt_correction_T_max 1.00000
_exptl_absorpt_correction_T_min 0.73233
_exptl_absorpt_correction_type multi-scan
_exptl_absorpt_process_details
;
CrysAlisPro 1.171.43.136a (Rigaku Oxford Diffraction, 2024)
Empirical absorption correction using spherical harmonics,
implemented in SCALE3 ABSPACK scaling algorithm.
;
_exptl_crystal_colour 'clear colourless'
_exptl_crystal_colour_lustre clear
_exptl_crystal_colour_primary colourless
_exptl_crystal_density_diffrn 1.570
_exptl_crystal_description 'rect. Prism'
_exptl_crystal_F_000 624
_exptl_crystal_recrystallization_method 'Re-crystallisation from solvent: chloroform'
_exptl_crystal_size_max 0.2
_exptl_crystal_size_mid 0.18
_exptl_crystal_size_min 0.12
_refine_diff_density_max 0.440
_refine_diff_density_min -0.600
_refine_diff_density_rms 0.074
_refine_ls_extinction_method none
_refine_ls_goodness_of_fit_ref 1.037
_refine_ls_hydrogen_treatment mixed
_refine_ls_matrix_type full
_refine_ls_number_parameters 217
_refine_ls_number_reflns 2716
_refine_ls_number_restraints 11
_refine_ls_restrained_S_all 1.035
_refine_ls_R_factor_all 0.0538
_refine_ls_R_factor_gt 0.0513
_refine_ls_shift/su_max 0.000
_refine_ls_shift/su_mean 0.000
_refine_ls_structure_factor_coef Fsqd
_refine_ls_weighting_details 'w=1/[\s^2^(Fo^2^)+(0.0692P)^2^+1.9717P] where P=(Fo^2^+2Fc^2^)/3'
_refine_ls_weighting_scheme calc
_refine_ls_wR_factor_gt 0.1357
_refine_ls_wR_factor_ref 0.1374
_reflns_Friedel_coverage 0.000
_reflns_number_gt 2537
_reflns_number_total 2716
_reflns_threshold_expression 'I > 2\s(I)'
_cod_data_source_file d5ob01387a3.cif
_cod_data_source_block 105-003_end-088
_cod_depositor_comments 'Adding full bibliography for 7160818--7160821.cif.'
_cod_database_code 7160819
_shelx_shelxl_version_number 2018/3
_chemical_oxdiff_formula C12H10ClN3O
_shelx_space_group_comment
;
The symmetry employed for this shelxl refinement is uniquely defined
by the following loop, which should always be used as a source of
symmetry information in preference to the above space-group names.
They are only intended as comments.
;
_shelx_estimated_absorpt_t_max 0.634
_shelx_estimated_absorpt_t_min 0.489
_reflns_odcompleteness_completeness 99.82
_reflns_odcompleteness_iscentric 1
_reflns_odcompleteness_theta 70.93
_olex2_refinement_description
;
1. Restrained distances
 C8A-C7A = C6A-C7A
 1.384 with sigma of 0.02
 C6A-C7A
 1.384 with sigma of 0.002
 C7A-C8A
 1.384 with sigma of 0.02
 C5-C6A
 1.384 with sigma of 0.002
 C6-C5
 1.384 with sigma of 0.001
 C3-C8A
 1.384 with sigma of 0.001
 C8-C3
 1.384 with sigma of 0.001
 C6-C7 = C7-C8
 1.384 with sigma of 0.001
 C8A-C7A
 1.384 with sigma of 0.001
2. Others
 Sof(C6)=Sof(H6)=Sof(C8)=Sof(H8)=Sof(C7)=Sof(H7)=1-FVAR(1)
 Sof(C8A)=Sof(H8A)=Sof(C7A)=Sof(H7A)=Sof(C6A)=Sof(H6A)=FVAR(1)
3.a Aromatic/amide H refined with riding coordinates:
 C10(H10), C11(H11), C4(H4), C6(H6), C8(H8), C7(H7), C8A(H8A), C7A(H7A),
 C6A(H6A)
;
_olex2_submission_special_instructions 'No special instructions were received'
_oxdiff_exptl_absorpt_empirical_details
;
Empirical correction (ABSPACK) includes:
- Absorption correction using spherical harmonics
- Frame scaling
;
_oxdiff_exptl_absorpt_empirical_full_max 2.508
_oxdiff_exptl_absorpt_empirical_full_min 0.438

loop_
_space_group_symop_operation_xyz
'x, y, z'
'-x+1/2, y, -z+1/2'
'-x, -y, -z'
'x-1/2, -y, z-1/2'

loop_
_atom_site_label
_atom_site_type_symbol
_atom_site_fract_x
_atom_site_fract_y
_atom_site_fract_z
_atom_site_U_iso_or_equiv
_atom_site_adp_type
_atom_site_occupancy
_atom_site_site_symmetry_order
_atom_site_calc_flag
_atom_site_refinement_flags_posn
_atom_site_refinement_flags_adp
_atom_site_refinement_flags_occupancy
_atom_site_disorder_assembly
_atom_site_disorder_group
S1 S 0.41576(2) 0.65290(9) -0.04863(8) 0.02728(18) Uani 1 1 d . . . . .
Cl1 Cl 0.16987(3) 0.62615(16) 0.03819(13) 0.0607(3) Uani 1 1 d . . . . .
O2 O 0.48175(7) 0.3196(3) 0.0731(2) 0.0265(4) Uani 1 1 d . . . . .
O1 O 0.39787(7) 0.1132(3) 0.1100(2) 0.0254(4) Uani 1 1 d . . . . .
N3 N 0.43234(8) 0.3035(3) 0.3794(3) 0.0260(4) Uani 1 1 d . . . . .
N2 N 0.39231(8) 0.3067(3) 0.0309(3) 0.0251(4) Uani 1 1 d . . . . .
N1 N 0.35296(8) 0.6180(3) -0.0563(3) 0.0302(5) Uani 1 1 d . . . . .
C9 C 0.41832(9) 0.1233(4) 0.3001(3) 0.0231(5) Uani 1 1 d . . . . .
C10 C 0.42150(9) -0.0667(4) 0.3838(3) 0.0252(5) Uani 1 1 d . . . . .
H10 H 0.408700 -0.209262 0.307002 0.030 Uiso 1 1 calc R U . . .
C1 C 0.43808(9) 0.4012(4) 0.0290(3) 0.0232(5) Uani 1 1 d . . . . .
C11 C 0.44190(9) -0.0636(4) 0.5703(3) 0.0270(5) Uani 1 1 d . . . . .
H11 H 0.445582 -0.206355 0.645202 0.032 Uiso 1 1 calc R U . . .
C2 C 0.34764(9) 0.4320(4) -0.0092(3) 0.0279(5) Uani 1 1 d . . . . .
C13 C 0.45243(10) 0.3016(4) 0.5631(3) 0.0286(5) Uani 1 1 d . . . . .
C12 C 0.45768(10) 0.1230(4) 0.6615(3) 0.0286(5) Uani 1 1 d . . . . .
C3 C 0.29655(11) 0.3547(4) -0.0045(4) 0.0404(7) Uani 1 1 d D . . . .
C4 C 0.26164(10) 0.5040(5) 0.0116(4) 0.0383(6) Uani 1 1 d . . . . .
H4 H 0.272533 0.666697 0.023246 0.046 Uiso 1 1 calc R U . . .
C5 C 0.21279(11) 0.4419(5) 0.0126(5) 0.0499(8) Uani 1 1 d D . . . .
C6 C 0.1957(2) 0.2397(6) -0.0337(12) 0.070(3) Uani 0.673(13) 1 d D . P A 2
H6 H 0.156046 0.193872 -0.044015 0.084 Uiso 0.673(13) 1 calc R U P A 2
C8 C 0.27860(19) 0.1539(5) -0.0539(13) 0.0557(19) Uani 0.673(13) 1 d D . P A 2
H8 H 0.304167 0.042884 -0.082157 0.067 Uiso 0.673(13) 1 calc R U P A 2
C7 C 0.2281(2) 0.0947(8) -0.0672(15) 0.077(3) Uani 0.673(13) 1 d D . P A 2
H7 H 0.214017 -0.063108 -0.103301 0.092 Uiso 0.673(13) 1 calc R U P A 2
H13 H 0.4647(12) 0.436(5) 0.619(4) 0.032(8) Uiso 1 1 d . . . . .
H12 H 0.4715(14) 0.133(5) 0.788(5) 0.045(9) Uiso 1 1 d . . . . .
C8A C 0.2877(3) 0.1547(6) 0.0386(14) 0.028(2) Uani 0.327(13) 1 d D . P A 1
H8A H 0.318962 0.039339 0.062756 0.034 Uiso 0.327(13) 1 calc R U P A 1
C7A C 0.2403(3) 0.0965(12) 0.0520(14) 0.030(2) Uani 0.327(13) 1 d D . P A 1
H7A H 0.232060 -0.066666 0.060090 0.036 Uiso 0.327(13) 1 calc R U P A 1
C6A C 0.2034(4) 0.2424(6) 0.0553(16) 0.031(2) Uani 0.327(13) 1 d D . P A 1
H6A H 0.169681 0.203500 0.088853 0.037 Uiso 0.327(13) 1 calc R U P A 1

loop_
_atom_site_aniso_label
_atom_site_aniso_U_11
_atom_site_aniso_U_22
_atom_site_aniso_U_33
_atom_site_aniso_U_23
_atom_site_aniso_U_13
_atom_site_aniso_U_12
S1 0.0241(3) 0.0299(3) 0.0312(3) 0.0069(2) 0.0148(2) 0.0017(2)
Cl1 0.0352(4) 0.0816(6) 0.0799(6) 0.0372(5) 0.0382(4) 0.0225(4)
O2 0.0223(8) 0.0348(9) 0.0247(8) 0.0028(7) 0.0121(7) 0.0033(7)
O1 0.0304(9) 0.0238(8) 0.0235(8) 0.0021(6) 0.0126(7) 0.0012(7)
N3 0.0263(10) 0.0247(10) 0.0287(10) -0.0006(8) 0.0130(8) 0.0011(8)
N2 0.0221(10) 0.0265(10) 0.0271(10) 0.0066(8) 0.0105(8) 0.0009(8)
N1 0.0217(10) 0.0338(11) 0.0373(11) 0.0092(9) 0.0143(9) 0.0045(8)
C9 0.0211(11) 0.0279(12) 0.0233(11) 0.0005(9) 0.0120(9) 0.0022(9)
C10 0.0260(11) 0.0253(11) 0.0270(11) -0.0010(9) 0.0136(9) 0.0002(9)
C1 0.0228(11) 0.0307(12) 0.0168(10) 0.0000(8) 0.0088(8) -0.0021(9)
C11 0.0242(11) 0.0310(12) 0.0281(11) 0.0045(10) 0.0130(9) 0.0033(9)
C2 0.0213(11) 0.0322(12) 0.0298(12) 0.0047(10) 0.0100(9) 0.0032(10)
C13 0.0268(12) 0.0304(13) 0.0303(12) -0.0082(10) 0.0135(10) -0.0009(10)
C12 0.0239(11) 0.0386(14) 0.0242(11) -0.0028(10) 0.0109(9) 0.0017(10)
C3 0.0236(13) 0.0389(15) 0.0600(19) 0.0141(13) 0.0187(12) 0.0013(11)
C4 0.0249(12) 0.0483(16) 0.0446(15) 0.0199(13) 0.0173(11) 0.0080(12)
C5 0.0289(14) 0.056(2) 0.069(2) 0.0315(17) 0.0242(14) 0.0145(13)
C6 0.028(3) 0.082(5) 0.105(6) 0.059(4) 0.032(4) 0.010(3)
C8 0.028(3) 0.049(3) 0.083(6) 0.013(3) 0.015(3) -0.002(2)
C7 0.033(3) 0.057(4) 0.125(9) 0.027(4) 0.018(4) -0.010(2)
C8A 0.021(4) 0.038(5) 0.023(4) 0.003(3) 0.006(3) 0.002(3)
C7A 0.024(4) 0.035(4) 0.034(5) 0.004(4) 0.014(4) -0.004(3)
C6A 0.031(5) 0.039(5) 0.036(5) 0.017(4) 0.026(4) 0.007(4)

loop_
_atom_type_symbol
_atom_type_description
_atom_type_scat_dispersion_real
_atom_type_scat_dispersion_imag
_atom_type_scat_source
C C 0.0181 0.0091 'International Tables Vol C Tables 4.2.6.8 and 6.1.1.4'
H H 0.0000 0.0000 'International Tables Vol C Tables 4.2.6.8 and 6.1.1.4'
Cl Cl 0.3639 0.7018 'International Tables Vol C Tables 4.2.6.8 and 6.1.1.4'
N N 0.0311 0.0180 'International Tables Vol C Tables 4.2.6.8 and 6.1.1.4'
O O 0.0492 0.0322 'International Tables Vol C Tables 4.2.6.8 and 6.1.1.4'
S S 0.3331 0.5567 'International Tables Vol C Tables 4.2.6.8 and 6.1.1.4'

loop_
_geom_angle_atom_site_label_1
_geom_angle_atom_site_label_2
_geom_angle_atom_site_label_3
_geom_angle
_geom_angle_site_symmetry_1
_geom_angle_site_symmetry_3
_geom_angle_publ_flag
N1 S1 C1 94.79(11) . . ?
N2 O1 C9 112.53(17) . . ?
C9 N3 C13 115.8(2) . . ?
O1 N2 C1 118.27(18) . . ?
C2 N2 O1 123.82(19) . . ?
C2 N2 C1 116.2(2) . . ?
C2 N1 S1 110.30(17) . . ?
N3 C9 O1 118.9(2) . . ?
N3 C9 C10 126.9(2) . . ?
C10 C9 O1 114.2(2) . . ?
C9 C10 H10 122.0 . . ?
C11 C10 C9 116.0(2) . . ?
C11 C10 H10 122.0 . . ?
O2 C1 S1 131.32(19) . . ?
O2 C1 N2 125.3(2) . . ?
N2 C1 S1 103.41(16) . . ?
C10 C11 H11 120.2 . . ?
C10 C11 C12 119.5(2) . . ?
C12 C11 H11 120.2 . . ?
N2 C2 C3 122.3(2) . . ?
N1 C2 N2 115.0(2) . . ?
N1 C2 C3 122.7(2) . . ?
N3 C13 C12 122.8(2) . . ?
N3 C13 H13 114.0(18) . . ?
C12 C13 H13 123.1(18) . . ?
C11 C12 H12 123(2) . . ?
C13 C12 C11 119.0(2) . . ?
C13 C12 H12 118(2) . . ?
C4 C3 C2 116.5(2) . . ?
C8 C3 C2 121.8(3) . . ?
C8 C3 C4 120.2(3) . . ?
C8A C3 C2 125.4(3) . . ?
C8A C3 C4 115.2(4) . . ?
C3 C4 H4 120.4 . . ?
C5 C4 C3 119.2(3) . . ?
C5 C4 H4 120.4 . . ?
C4 C5 Cl1 119.4(2) . . ?
C6 C5 Cl1 120.8(3) . . ?
C6 C5 C4 119.1(4) . . ?
C6A C5 Cl1 114.0(3) . . ?
C6A C5 C4 123.0(4) . . ?
C5 C6 H6 119.3 . . ?
C7 C6 C5 121.4(5) . . ?
C7 C6 H6 119.3 . . ?
C3 C8 H8 120.0 . . ?
C7 C8 C3 120.0(4) . . ?
C7 C8 H8 120.0 . . ?
C6 C7 H7 120.5 . . ?
C8 C7 C6 119.1(5) . . ?
C8 C7 H7 120.5 . . ?
C3 C8A H8A 118.8 . . ?
C7A C8A C3 122.4(6) . . ?
C7A C8A H8A 118.8 . . ?
C8A C7A H7A 119.4 . . ?
C6A C7A C8A 121.3(7) . . ?
C6A C7A H7A 119.4 . . ?
C5 C6A C7A 114.8(6) . . ?
C5 C6A H6A 122.6 . . ?
C7A C6A H6A 122.6 . . ?

loop_
_geom_bond_atom_site_label_1
_geom_bond_atom_site_label_2
_geom_bond_distance
_geom_bond_site_symmetry_2
_geom_bond_publ_flag
S1 N1 1.695(2) . ?
S1 C1 1.758(2) . ?
Cl1 C5 1.736(3) . ?
O2 C1 1.209(3) . ?
O1 N2 1.384(2) . ?
O1 C9 1.408(3) . ?
N3 C9 1.308(3) . ?
N3 C13 1.358(3) . ?
N2 C1 1.389(3) . ?
N2 C2 1.380(3) . ?
N1 C2 1.286(3) . ?
C9 C10 1.387(3) . ?
C10 H10 1.0850 . ?
C10 C11 1.380(3) . ?
C11 H11 1.0850 . ?
C11 C12 1.386(4) . ?
C2 C3 1.488(3) . ?
C13 C12 1.376(4) . ?
C13 H13 0.97(3) . ?
C12 H12 0.94(4) . ?
C3 C4 1.395(4) . ?
C3 C8 1.3853(10) . ?
C3 C8A 1.3846(10) . ?
C4 H4 1.0850 . ?
C4 C5 1.388(4) . ?
C5 C6 1.3848(10) . ?
C5 C6A 1.384(2) . ?
C6 H6 1.0850 . ?
C6 C7 1.3845(10) . ?
C8 H8 1.0850 . ?
C8 C7 1.3845(10) . ?
C7 H7 1.0850 . ?
C8A H8A 1.0850 . ?
C8A C7A 1.3843(10) . ?
C7A H7A 1.0850 . ?
C7A C6A 1.384(2) . ?
C6A H6A 1.0850 . ?

loop_
_geom_torsion_atom_site_label_1
_geom_torsion_atom_site_label_2
_geom_torsion_atom_site_label_3
_geom_torsion_atom_site_label_4
_geom_torsion
_geom_torsion_site_symmetry_1
_geom_torsion_site_symmetry_2
_geom_torsion_site_symmetry_3
_geom_torsion_site_symmetry_4
_geom_torsion_publ_flag
S1 N1 C2 N2 -1.5(3) . . . . ?
S1 N1 C2 C3 -179.4(2) . . . . ?
Cl1 C5 C6 C7 175.4(6) . . . . ?
Cl1 C5 C6A C7A -174.3(6) . . . . ?
O1 N2 C1 S1 -171.16(15) . . . . ?
O1 N2 C1 O2 8.6(3) . . . . ?
O1 N2 C2 N1 169.8(2) . . . . ?
O1 N2 C2 C3 -12.3(4) . . . . ?
O1 C9 C10 C11 179.32(19) . . . . ?
N3 C9 C10 C11 -0.3(4) . . . . ?
N3 C13 C12 C11 0.0(4) . . . . ?
N2 O1 C9 N3 -3.9(3) . . . . ?
N2 O1 C9 C10 176.42(19) . . . . ?
N2 C2 C3 C4 159.6(3) . . . . ?
N2 C2 C3 C8 -34.5(6) . . . . ?
N2 C2 C3 C8A -0.2(7) . . . . ?
N1 S1 C1 O2 -176.0(2) . . . . ?
N1 S1 C1 N2 3.73(16) . . . . ?
N1 C2 C3 C4 -22.6(4) . . . . ?
N1 C2 C3 C8 143.3(5) . . . . ?
N1 C2 C3 C8A 177.6(6) . . . . ?
C9 O1 N2 C1 79.9(2) . . . . ?
C9 O1 N2 C2 -84.8(3) . . . . ?
C9 N3 C13 C12 -0.3(3) . . . . ?
C9 C10 C11 C12 0.0(3) . . . . ?
C10 C11 C12 C13 0.2(4) . . . . ?
C1 S1 N1 C2 -1.4(2) . . . . ?
C1 N2 C2 N1 4.8(3) . . . . ?
C1 N2 C2 C3 -177.3(2) . . . . ?
C2 N2 C1 S1 -5.3(2) . . . . ?
C2 N2 C1 O2 174.5(2) . . . . ?
C2 C3 C4 C5 178.6(3) . . . . ?
C2 C3 C8 C7 -172.8(6) . . . . ?
C2 C3 C8A C7A 175.6(6) . . . . ?
C13 N3 C9 O1 -179.12(19) . . . . ?
C13 N3 C9 C10 0.5(4) . . . . ?
C3 C4 C5 Cl1 178.4(2) . . . . ?
C3 C4 C5 C6 -11.1(6) . . . . ?
C3 C4 C5 C6A 21.0(7) . . . . ?
C3 C8 C7 C6 1.2(12) . . . . ?
C3 C8A C7A C6A -11.8(14) . . . . ?
C4 C3 C8 C7 -7.4(9) . . . . ?
C4 C3 C8A C7A 15.6(10) . . . . ?
C4 C5 C6 C7 5.1(9) . . . . ?
C4 C5 C6A C7A -15.8(11) . . . . ?
C5 C6 C7 C8 0.0(11) . . . . ?
C8 C3 C4 C5 12.4(6) . . . . ?
C8A C3 C4 C5 -19.6(6) . . . . ?
C8A C7A C6A C5 10.9(13) . . . . ?
